data_1522495
loop_
_publ_author_name
'Mayer, H.W.'
'Alasafi, K.M.'
'Bernauer, O.'

_publ_section_title
;
 Strukturuntersuchungen an Ti Me1.87 und Ti Me1.87 D2.36 (Me= V.4 Mn.6)
;
_journal_name_full 'Journal of the Less-Common Metals'
_journal_page_first 7
_journal_page_last 10
_journal_volume 88
_journal_year 1982
_chemical_formula_sum 'Mn1.2 Ti V0.8'
_chemical_name_systematic '(Mn1.2 V0.8) Ti'
_space_group_IT_number 194
_symmetry_space_group_name_Hall '-P 6c 2c'
_symmetry_space_group_name_H-M 'P 63/m m c'
_cell_angle_alpha 90
_cell_angle_beta 90
_cell_angle_gamma 120
_cell_formula_units_Z 4
_cell_length_a 4.905
_cell_length_b 4.905
_cell_length_c 8.025
_cell_volume 167.207
_citation_journal_id_ASTM JCOMAH
_cod_data_source_file Mayer_JCOMAH_1982_1184.cif
_cod_data_source_block Mn1.2Ti1V0.8
_cod_original_cell_volume 167.2067
_cod_original_formula_sum 'Mn1.2 Ti1 V0.8'
_cod_database_code 1522495

loop_
_symmetry_equiv_pos_as_xyz
x,y,z
x-y,x,z+1/2
-y,x-y,z
-x,-y,z+1/2
-x+y,-x,z
y,-x+y,z+1/2
-y,-x,-z+1/2
x-y,-y,-z
x,x-y,-z+1/2
y,x,-z
-x+y,y,-z+1/2
-x,-x+y,-z
-x,-y,-z
-x+y,-x,-z-1/2
y,-x+y,-z
x,y,-z-1/2
x-y,x,-z
-y,x-y,-z-1/2
y,x,z-1/2
-x+y,y,z
-x,-x+y,z-1/2
-y,-x,z
x-y,-y,z-1/2
x,x-y,z

loop_
_atom_site_label
_atom_site_type_symbol
_atom_site_fract_x
_atom_site_fract_y
_atom_site_fract_z
_atom_site_occupancy
_atom_site_U_iso_or_equiv
Mn1 Mn 0 0 0 0.6 0.0
Ti2 Ti 0.3333 0.6667 0.0588 1 0.0
V2 V 0.828 0.656 0.25 0.4 0.0
V1 V 0 0 0 0.4 0.0
Mn2 Mn 0.828 0.656 0.25 0.6 0.0
